data_1547190
loop_
_publ_author_name
'Hamada Mohamed Ibrahim'
'Haider Behbehani'
'Mohamed H Elnagdi'

_publ_section_title
;
 Approaches towards the synthesis of a novel class of
 2-amino-5-arylazonicotinate, pyridazinone and pyrido[2,3-d]pyrimidine
 derivatives as potent antimicrobial agents
;
_journal_name_full 'Chemistry Central Journal'
_journal_page_first 123
_journal_paper_doi 10.1186/1752-153X-7-123
_journal_volume 7
_journal_year 2013
_chemical_formula_moiety 'C22 H17 Cl2 N5 O5'
_chemical_formula_sum 'C22 H17 Cl2 N5 O5'
_chemical_formula_weight 502.31
_space_group_IT_number 60
_symmetry_cell_setting orthorhombic
_symmetry_Int_Tables_number 60
_symmetry_space_group_name_Hall '-P 2n 2ab'
_symmetry_space_group_name_H-M 'P b c n'
_atom_sites_solution_hydrogens geom
_atom_sites_solution_primary direct
_atom_sites_solution_secondary difmap
_cell_angle_alpha 90.0000
_cell_angle_beta 90.0000
_cell_angle_gamma 90.0000
_cell_formula_units_Z 8
_cell_length_a 26.252(2)
_cell_length_b 7.3051(5)
_cell_length_c 24.0223(18)
_cell_measurement_reflns_used 9967
_cell_measurement_temperature 293
_cell_measurement_theta_max 24.98
_cell_measurement_theta_min 3.02
_cell_volume 4606.8(6)
_computing_cell_refinement 'CrystalClear-SM Expert 2.0 r4'
_computing_data_collection 'CrystalClear-SM Expert 2.0 r4 (Rigaku, 2009)'
_computing_data_reduction 'CrystalClear-SM Expert 2.0 r4'
_computing_molecular_graphics 'CrystalStructure 4.0'
_computing_publication_material 'CrystalStructure 4.0 (Rigaku, 2010)'
_computing_structure_refinement 'SHELXL97 (Sheldrick, 2008)'
_computing_structure_solution 'SHELXS97 (Sheldrick, 2008)'
_diffrn_ambient_temperature 293
_diffrn_detector_area_resol_mean 10.000
_diffrn_measured_fraction_theta_full 0.986
_diffrn_measured_fraction_theta_max 0.986
_diffrn_measurement_device_type 'Rigaku R-AXIS RAPID'
_diffrn_measurement_method \w
_diffrn_radiation_type 'Mo K\a'
_diffrn_radiation_wavelength 0.71075
_diffrn_reflns_av_R_equivalents 0.1200
_diffrn_reflns_limit_h_max 31
_diffrn_reflns_limit_h_min -31
_diffrn_reflns_limit_k_max 8
_diffrn_reflns_limit_k_min -8
_diffrn_reflns_limit_l_max 26
_diffrn_reflns_limit_l_min -28
_diffrn_reflns_number 30954
_diffrn_reflns_theta_full 25.01
_diffrn_reflns_theta_max 25.01
_diffrn_standards_interval_count .
_diffrn_standards_number 0
_exptl_absorpt_coefficient_mu 0.326
_exptl_absorpt_correction_T_max 0.987
_exptl_absorpt_correction_T_min 0.688
_exptl_absorpt_correction_type multi-scan
_exptl_absorpt_process_details 'ABSCOR (Rigaku, 1995)'
_exptl_crystal_colour Yellow
_exptl_crystal_density_diffrn 1.448
_exptl_crystal_density_method 'not measured'
_exptl_crystal_description Needle
_exptl_crystal_F_000 2064.00
_exptl_crystal_size_max 0.300
_exptl_crystal_size_mid 0.050
_exptl_crystal_size_min 0.040
_refine_diff_density_max 0.280
_refine_diff_density_min -0.320
_refine_ls_extinction_method none
_refine_ls_goodness_of_fit_ref 0.961
_refine_ls_hydrogen_treatment constr
_refine_ls_number_parameters 307
_refine_ls_number_reflns 4017
_refine_ls_number_restraints 1
_refine_ls_R_factor_gt 0.0585
_refine_ls_shift/su_max 0.000
_refine_ls_structure_factor_coef Fsqd
_refine_ls_weighting_details 'w = 1/[\s^2^(Fo^2^)+(0.0729P)^2^+0.0000P] where P=(Fo^2^+2Fc^2^)/3'
_refine_ls_weighting_scheme calc
_refine_ls_wR_factor_ref 0.1531
_reflns_number_gt 1904
_reflns_number_total 4017
_reflns_threshold_expression F^2^>2.0\s(F^2^)
_cod_data_source_file 13065_2013_670_MOESM8_ESM.cif
_cod_data_source_block VIII
_cod_database_code 1547190

loop_
_symmetry_equiv_pos_site_id
_symmetry_equiv_pos_as_xyz
1 +X,+Y,+Z
2 1/2-X,1/2+Y,+Z
3 +X,-Y,1/2+Z
4 1/2-X,1/2-Y,1/2+Z
5 -X,-Y,-Z
6 1/2+X,1/2-Y,-Z
7 -X,+Y,1/2-Z
8 1/2+X,1/2+Y,1/2-Z

loop_
_atom_site_label
_atom_site_type_symbol
_atom_site_fract_x
_atom_site_fract_y
_atom_site_fract_z
_atom_site_U_iso_or_equiv
_atom_site_adp_type
_atom_site_occupancy
_atom_site_symmetry_multiplicity
_atom_site_calc_flag
_atom_site_refinement_flags
_atom_site_disorder_assembly
_atom_site_disorder_group
Cl1 Cl 0.18650(4) 0.80424(19) 0.54426(5) 0.0819(5) Uani 1.0 8 d . . .
Cl2 Cl 0.27036(4) 0.39787(16) 0.14137(5) 0.0750(4) Uani 1.0 8 d . . .
O1 O 0.04403(14) 0.5653(6) 0.33096(17) 0.1287(16) Uani 1.0 8 d . . .
O2 O 0.11777(13) 0.5372(5) 0.29369(15) 0.0960(12) Uani 1.0 8 d . . .
O3 O 0.46984(12) 0.7555(6) 0.52498(13) 0.0979(12) Uani 1.0 8 d . . .
O4 O 0.39212(11) 0.8150(4) 0.55691(12) 0.0719(9) Uani 1.0 8 d . . .
O5 O 0.55988(12) 0.6217(5) 0.39587(14) 0.0954(12) Uani 1.0 8 d . . .
N1 N 0.09030(16) 0.5732(6) 0.33305(17) 0.0746(11) Uani 1.0 8 d . . .
N2 N 0.24360(12) 0.6702(5) 0.44814(14) 0.0527(9) Uani 1.0 8 d . . .
N3 N 0.26844(11) 0.6626(4) 0.40405(14) 0.0487(8) Uani 1.0 8 d . . .
N4 N 0.40360(11) 0.6147(4) 0.36852(13) 0.0514(9) Uani 1.0 8 d . . .
N5 N 0.47894(12) 0.6560(5) 0.41915(15) 0.0672(11) Uani 1.0 8 d . . .
C1 C 0.10633(15) 0.7267(6) 0.47869(19) 0.0620(12) Uani 1.0 8 d . . .
C2 C 0.08404(16) 0.6756(6) 0.43005(19) 0.0621(12) Uani 1.0 8 d . . .
C3 C 0.11453(15) 0.6244(5) 0.38597(17) 0.0534(11) Uani 1.0 8 d . . .
C4 C 0.16675(14) 0.6219(5) 0.38973(16) 0.0484(10) Uani 1.0 8 d . . .
C5 C 0.18958(14) 0.6745(5) 0.43899(16) 0.0472(10) Uani 1.0 8 d . . .
C6 C 0.15872(15) 0.7274(5) 0.48353(16) 0.0516(11) Uani 1.0 8 d . . .
C7 C 0.32201(13) 0.6576(5) 0.41176(16) 0.0450(10) Uani 1.0 8 d . . .
C8 C 0.35241(13) 0.6119(5) 0.36509(15) 0.0450(10) Uani 1.0 8 d . . .
C9 C 0.33172(13) 0.5558(5) 0.31041(15) 0.0450(10) Uani 1.0 8 d . . .
C10 C 0.28735(13) 0.4525(5) 0.30506(16) 0.0497(10) Uani 1.0 8 d . . .
C11 C 0.26903(14) 0.4024(5) 0.25341(17) 0.0505(10) Uani 1.0 8 d . . .
C12 C 0.29464(15) 0.4573(6) 0.20643(16) 0.0515(11) Uani 1.0 8 d . . .
C13 C 0.33912(15) 0.5568(6) 0.20978(16) 0.0565(11) Uani 1.0 8 d . . .
C14 C 0.35731(14) 0.6046(6) 0.26188(16) 0.0533(11) Uani 1.0 8 d . . .
C15 C 0.42625(14) 0.6591(5) 0.41657(17) 0.0506(11) Uani 1.0 8 d . . .
C16 C 0.39859(13) 0.7077(5) 0.46525(15) 0.0461(10) Uani 1.0 8 d . . .
C17 C 0.34583(13) 0.7046(5) 0.46151(15) 0.0462(10) Uani 1.0 8 d . . .
C18 C 0.42388(17) 0.7602(6) 0.51793(18) 0.0623(12) Uani 1.0 8 d . . .
C19 C 0.41614(18) 0.8649(9) 0.6090(2) 0.113(2) Uani 1.0 8 d . . .
C20 C 0.37670(19) 0.9586(8) 0.6459(3) 0.120(2) Uani 1.0 8 d . . .
C21 C 0.51585(17) 0.6162(7) 0.38025(19) 0.0721(13) Uani 1.0 8 d . . .
C22 C 0.50309(17) 0.5686(9) 0.3225(2) 0.109(2) Uani 1.0 8 d . . .
H1 H 0.0862 0.7612 0.5088 0.0743 Uiso 1.0 8 calc R . .
H2 H 0.0488 0.6752 0.4265 0.0745 Uiso 1.0 8 calc R . .
H4 H 0.1864 0.5852 0.3595 0.0581 Uiso 1.0 8 calc R . .
H5 H 0.4910 0.6845 0.4513 0.0806 Uiso 1.0 8 calc R . .
H10 H 0.2698 0.4167 0.3369 0.0596 Uiso 1.0 8 calc R . .
H11 H 0.2396 0.3321 0.2504 0.0606 Uiso 1.0 8 calc R . .
H13 H 0.3565 0.5911 0.1777 0.0678 Uiso 1.0 8 calc R . .
H14 H 0.3874 0.6711 0.2645 0.0640 Uiso 1.0 8 calc R . .
H17 H 0.3262 0.7341 0.4925 0.0554 Uiso 1.0 8 calc R . .
H19A H 0.4445 0.9471 0.6021 0.1359 Uiso 1.0 8 calc R . .
H19B H 0.4291 0.7563 0.6274 0.1359 Uiso 1.0 8 calc R . .
H20A H 0.3900 0.9710 0.6830 0.1439 Uiso 1.0 8 calc R . .
H20B H 0.3462 0.8863 0.6469 0.1439 Uiso 1.0 8 calc R . .
H20C H 0.3691 1.0776 0.6312 0.1439 Uiso 1.0 8 calc R . .
H22A H 0.5335 0.5346 0.3030 0.1306 Uiso 1.0 8 calc R . .
H22B H 0.4878 0.6723 0.3045 0.1306 Uiso 1.0 8 calc R . .
H22C H 0.4796 0.4679 0.3223 0.1306 Uiso 1.0 8 calc R . .

loop_
_atom_site_aniso_label
_atom_site_aniso_U_11
_atom_site_aniso_U_22
_atom_site_aniso_U_33
_atom_site_aniso_U_12
_atom_site_aniso_U_13
_atom_site_aniso_U_23
Cl1 0.0733(9) 0.1232(11) 0.0493(8) 0.0015(8) 0.0014(6) -0.0122(7)
Cl2 0.0851(9) 0.0862(9) 0.0536(7) -0.0144(7) -0.0155(6) -0.0055(6)
O1 0.053(3) 0.212(5) 0.121(4) 0.006(3) -0.026(3) -0.039(3)
O2 0.078(3) 0.141(4) 0.069(3) -0.001(3) -0.009(2) -0.023(3)
O3 0.050(3) 0.174(4) 0.069(3) -0.002(2) -0.0148(17) -0.027(3)
O4 0.060(2) 0.104(3) 0.052(2) 0.0066(17) -0.0140(16) -0.0158(17)
O5 0.043(2) 0.159(4) 0.085(3) -0.003(2) -0.0015(17) -0.024(3)
N1 0.056(3) 0.099(3) 0.069(3) 0.003(3) -0.008(3) -0.005(3)
N2 0.039(2) 0.070(3) 0.050(3) -0.0051(16) 0.0051(17) 0.0033(17)
N3 0.036(2) 0.057(2) 0.052(3) -0.0016(15) 0.0012(16) 0.0024(16)
N4 0.0350(19) 0.066(3) 0.053(3) -0.0018(16) -0.0017(16) -0.0016(17)
N5 0.037(2) 0.107(3) 0.058(3) -0.0036(19) -0.0060(18) -0.0132(19)
C1 0.046(3) 0.078(4) 0.062(3) 0.006(3) 0.020(3) 0.005(3)
C2 0.039(3) 0.078(4) 0.070(4) 0.006(3) 0.004(3) -0.001(3)
C3 0.044(3) 0.061(3) 0.055(3) -0.001(2) -0.008(3) 0.003(2)
C4 0.040(3) 0.057(3) 0.048(3) 0.0030(19) 0.002(2) 0.0051(19)
C5 0.039(3) 0.052(3) 0.050(3) 0.0005(19) 0.001(2) 0.0025(19)
C6 0.046(3) 0.066(3) 0.043(3) 0.003(2) 0.006(2) 0.0014(19)
C7 0.035(3) 0.054(3) 0.047(3) -0.0001(18) -0.0012(19) 0.0056(18)
C8 0.038(3) 0.047(3) 0.050(3) -0.0017(18) -0.0038(19) 0.0067(18)
C9 0.035(3) 0.054(3) 0.047(3) 0.0014(18) 0.0008(18) -0.0033(19)
C10 0.043(3) 0.061(3) 0.046(3) 0.002(2) 0.0036(19) 0.005(2)
C11 0.043(3) 0.051(3) 0.057(3) -0.0064(19) -0.001(2) 0.001(2)
C12 0.053(3) 0.055(3) 0.046(3) -0.001(2) -0.006(2) -0.002(2)
C13 0.048(3) 0.071(3) 0.050(3) -0.001(3) 0.007(2) 0.001(2)
C14 0.040(3) 0.067(3) 0.053(3) -0.007(2) 0.001(2) -0.000(2)
C15 0.041(3) 0.062(3) 0.049(3) -0.0028(19) -0.002(2) -0.000(2)
C16 0.036(3) 0.052(3) 0.050(3) -0.0024(19) -0.0064(19) -0.0004(19)
C17 0.041(3) 0.054(3) 0.043(3) 0.0009(19) -0.0001(19) 0.0057(19)
C18 0.051(3) 0.079(4) 0.057(3) -0.003(3) -0.007(3) -0.006(3)
C19 0.088(4) 0.178(6) 0.074(4) 0.020(4) -0.030(4) -0.041(4)
C20 0.124(5) 0.157(6) 0.079(4) -0.007(5) -0.002(4) -0.018(4)
C21 0.044(3) 0.106(4) 0.066(4) -0.004(3) -0.001(3) -0.007(3)
C22 0.052(3) 0.202(6) 0.072(4) 0.006(4) 0.005(3) -0.027(4)

loop_
_atom_type_symbol
_atom_type_description
_atom_type_scat_dispersion_real
_atom_type_scat_dispersion_imag
_atom_type_scat_source
C C 0.0033 0.0016
;
International Tables for Crystallography
(1992, Vol. C, Tables 4.2.6.8 and 6.1.1.4)
;
H H 0.0000 0.0000
;
International Tables for Crystallography
(1992, Vol. C, Table 6.1.1.4)
;
N N 0.0061 0.0033
;
International Tables for Crystallography
(1992, Vol. C, Tables 4.2.6.8 and 6.1.1.4)
;
O O 0.0106 0.0060
;
International Tables for Crystallography
(1992, Vol. C, Tables 4.2.6.8 and 6.1.1.4)
;
Cl Cl 0.1484 0.1585
;
International Tables for Crystallography
(1992, Vol. C, Tables 4.2.6.8 and 6.1.1.4)
;

loop_
_geom_angle_atom_site_label_1
_geom_angle_atom_site_label_2
_geom_angle_atom_site_label_3
_geom_angle
_geom_angle_publ_flag
_geom_angle_site_symmetry_1
_geom_angle_site_symmetry_2
_geom_angle_site_symmetry_3
C18 O4 C19 114.6(4) yes . . .
O1 N1 O2 123.3(5) yes . . .
O1 N1 C3 118.7(4) yes . . .
O2 N1 C3 118.0(4) yes . . .
N3 N2 C5 112.8(4) yes . . .
N2 N3 C7 114.2(4) yes . . .
C8 N4 C15 120.0(4) yes . . .
C15 N5 C21 132.5(4) yes . . .
C2 C1 C6 120.2(4) yes . . .
C1 C2 C3 119.0(4) yes . . .
N1 C3 C2 118.8(4) yes . . .
N1 C3 C4 119.0(4) yes . . .
C2 C3 C4 122.2(4) yes . . .
C3 C4 C5 119.1(4) yes . . .
N2 C5 C4 123.6(4) yes . . .
N2 C5 C6 117.5(4) yes . . .
C4 C5 C6 118.8(4) yes . . .
Cl1 C6 C1 119.6(4) yes . . .
Cl1 C6 C5 119.5(3) yes . . .
C1 C6 C5 120.8(4) yes . . .
N3 C7 C8 117.5(4) yes . . .
N3 C7 C17 123.4(4) yes . . .
C8 C7 C17 119.0(4) yes . . .
N4 C8 C7 120.7(4) yes . . .
N4 C8 C9 115.2(3) yes . . .
C7 C8 C9 124.2(3) yes . . .
C8 C9 C10 122.6(4) yes . . .
C8 C9 C14 119.7(4) yes . . .
C10 C9 C14 117.7(4) yes . . .
C9 C10 C11 121.2(4) yes . . .
C10 C11 C12 119.4(4) yes . . .
Cl2 C12 C11 119.0(3) yes . . .
Cl2 C12 C13 119.6(3) yes . . .
C11 C12 C13 121.4(4) yes . . .
C12 C13 C14 118.6(4) yes . . .
C9 C14 C13 121.8(4) yes . . .
N4 C15 N5 118.6(4) yes . . .
N4 C15 C16 122.9(4) yes . . .
N5 C15 C16 118.5(4) yes . . .
C15 C16 C17 116.9(4) yes . . .
C15 C16 C18 122.6(4) yes . . .
C17 C16 C18 120.5(4) yes . . .
C7 C17 C16 120.5(4) yes . . .
O3 C18 O4 122.5(4) yes . . .
O3 C18 C16 123.8(4) yes . . .
O4 C18 C16 113.8(4) yes . . .
O4 C19 C20 108.7(4) yes . . .
O5 C21 N5 116.9(4) yes . . .
O5 C21 C22 121.1(5) yes . . .
N5 C21 C22 122.0(4) yes . . .
C15 N5 H5 113.733 no . . .
C21 N5 H5 113.747 no . . .
C2 C1 H1 119.913 no . . .
C6 C1 H1 119.921 no . . .
C1 C2 H2 120.503 no . . .
C3 C2 H2 120.499 no . . .
C3 C4 H4 120.466 no . . .
C5 C4 H4 120.482 no . . .
C9 C10 H10 119.418 no . . .
C11 C10 H10 119.403 no . . .
C10 C11 H11 120.314 no . . .
C12 C11 H11 120.299 no . . .
C12 C13 H13 120.718 no . . .
C14 C13 H13 120.714 no . . .
C9 C14 H14 119.132 no . . .
C13 C14 H14 119.117 no . . .
C7 C17 H17 119.713 no . . .
C16 C17 H17 119.757 no . . .
O4 C19 H19A 109.962 no . . .
O4 C19 H19B 109.960 no . . .
C20 C19 H19A 109.961 no . . .
C20 C19 H19B 109.957 no . . .
H19A C19 H19B 108.342 no . . .
C19 C20 H20A 109.461 no . . .
C19 C20 H20B 109.476 no . . .
C19 C20 H20C 109.475 no . . .
H20A C20 H20B 109.475 no . . .
H20A C20 H20C 109.472 no . . .
H20B C20 H20C 109.467 no . . .
C21 C22 H22A 109.470 no . . .
C21 C22 H22B 109.471 no . . .
C21 C22 H22C 109.481 no . . .
H22A C22 H22B 109.464 no . . .
H22A C22 H22C 109.464 no . . .
H22B C22 H22C 109.477 no . . .

loop_
_geom_bond_atom_site_label_1
_geom_bond_atom_site_label_2
_geom_bond_distance
_geom_bond_publ_flag
_geom_bond_site_symmetry_1
_geom_bond_site_symmetry_2
Cl1 C6 1.725(4) yes . .
Cl2 C12 1.743(4) yes . .
O1 N1 1.217(6) yes . .
O2 N1 1.218(6) yes . .
O3 C18 1.219(6) yes . .
O4 C18 1.316(6) yes . .
O4 C19 1.449(6) yes . .
O5 C21 1.216(6) yes . .
N1 C3 1.470(6) yes . .
N2 N3 1.245(5) yes . .
N2 C5 1.435(5) yes . .
N3 C7 1.419(5) yes . .
N4 C8 1.347(5) yes . .
N4 C15 1.338(5) yes . .
N5 C15 1.385(5) yes . .
N5 C21 1.377(6) yes . .
C1 C2 1.359(7) yes . .
C1 C6 1.380(6) yes . .
C2 C3 1.379(6) yes . .
C3 C4 1.374(6) yes . .
C4 C5 1.381(6) yes . .
C5 C6 1.397(6) yes . .
C7 C8 1.416(6) yes . .
C7 C17 1.392(6) yes . .
C8 C9 1.479(5) yes . .
C9 C10 1.394(5) yes . .
C9 C14 1.392(6) yes . .
C10 C11 1.380(6) yes . .
C11 C12 1.373(6) yes . .
C12 C13 1.378(6) yes . .
C13 C14 1.384(6) yes . .
C15 C16 1.422(6) yes . .
C16 C17 1.388(5) yes . .
C16 C18 1.480(6) yes . .
C19 C20 1.525(8) yes . .
C21 C22 1.468(7) yes . .
N5 H5 0.860 no . .
C1 H1 0.930 no . .
C2 H2 0.930 no . .
C4 H4 0.930 no . .
C10 H10 0.930 no . .
C11 H11 0.930 no . .
C13 H13 0.930 no . .
C14 H14 0.930 no . .
C17 H17 0.930 no . .
C19 H19A 0.970 no . .
C19 H19B 0.970 no . .
C20 H20A 0.960 no . .
C20 H20B 0.960 no . .
C20 H20C 0.960 no . .
C22 H22A 0.960 no . .
C22 H22B 0.960 no . .
C22 H22C 0.960 no . .

loop_
_geom_contact_atom_site_label_1
_geom_contact_atom_site_label_2
_geom_contact_distance
_geom_contact_publ_flag
_geom_contact_site_symmetry_1
_geom_contact_site_symmetry_2
Cl1 N2 2.922(4) no . .
O1 C2 2.724(6) no . .
O1 C4 3.542(6) no . .
O2 C2 3.541(6) no . .
O2 C4 2.713(6) no . .
O3 N5 2.655(5) no . .
O3 C15 2.930(6) no . .
O3 C19 2.589(6) no . .
O4 C17 2.716(5) no . .
O5 C15 3.554(5) no . .
N2 C8 3.510(5) no . .
N2 C17 2.715(5) no . .
N3 C4 2.708(5) no . .
N3 C6 3.488(5) no . .
N3 C9 2.903(5) no . .
N3 C10 2.873(5) no . .
N4 C14 2.836(5) no . .
N4 C17 2.779(5) no . .
N4 C21 2.960(6) no . .
N4 C22 2.856(6) no . .
N5 C8 3.581(5) no . .
N5 C18 2.881(6) no . .
C1 C4 2.769(6) no . .
C2 C5 2.779(6) no . .
C3 C6 2.721(6) no . .
C5 C7 3.540(5) no . .
C7 C10 3.105(6) no . .
C7 C15 2.739(5) no . .
C8 C16 2.784(5) no . .
C9 C12 2.776(6) no . .
C10 C13 2.769(6) no . .
C11 C14 2.756(6) no . .
C15 C22 3.100(7) no . .
Cl1 Cl2 3.5311(17) no . 3_565
Cl1 Cl2 3.3853(18) no . 4_565
Cl2 Cl1 3.5311(17) no . 3_564
Cl2 Cl1 3.3853(18) no . 4_564
O2 C14 3.316(6) no . 2_545
O2 C20 3.552(7) no . 4_564
O3 O5 3.437(5) no . 5_666
O3 N5 3.557(5) no . 5_666
O3 C1 3.587(5) no . 6_566
O3 C2 3.226(6) no . 6_566
O3 C21 3.564(6) no . 5_666
O4 C1 3.547(6) no . 2_555
O5 O3 3.437(5) no . 5_666
O5 C1 3.434(6) no . 6_566
O5 C18 3.500(6) no . 5_666
N1 N4 3.459(5) no . 2_545
N3 C10 3.505(5) no . 2_555
N4 N1 3.459(5) no . 2_555
N4 C2 3.547(6) no . 2_545
N5 O3 3.557(5) no . 5_666
C1 O3 3.587(5) no . 6_466
C1 O4 3.547(6) no . 2_545
C1 O5 3.434(6) no . 6_466
C1 C15 3.597(6) no . 2_555
C1 C16 3.531(6) no . 2_555
C2 O3 3.226(6) no . 6_466
C2 N4 3.547(6) no . 2_555
C2 C15 3.557(6) no . 2_555
C2 C16 3.550(6) no . 2_545
C4 C7 3.445(5) no . 2_545
C4 C10 3.380(6) no . 2_555
C4 C17 3.518(5) no . 2_545
C5 C17 3.598(5) no . 2_545
C6 C17 3.528(6) no . 2_555
C7 C4 3.445(5) no . 2_555
C10 N3 3.505(5) no . 2_545
C10 C4 3.380(6) no . 2_545
C14 O2 3.316(6) no . 2_555
C15 C1 3.597(6) no . 2_545
C15 C2 3.557(6) no . 2_545
C16 C1 3.531(6) no . 2_545
C16 C2 3.550(6) no . 2_555
C17 C4 3.518(5) no . 2_555
C17 C5 3.598(5) no . 2_555
C17 C6 3.528(6) no . 2_545
C18 O5 3.500(6) no . 5_666
C20 O2 3.552(7) no . 4_565
C21 O3 3.564(6) no . 5_666
C22 C22 3.488(7) no . 7_655
Cl1 H1 2.7845 no . .
Cl2 H11 2.7834 no . .
Cl2 H13 2.8064 no . .
O1 H2 2.4355 no . .
O2 H4 2.4238 no . .
O3 H5 1.9257 no . .
O3 H19A 2.4164 no . .
O3 H19B 2.6834 no . .
O4 H17 2.3950 no . .
O4 H20A 3.2360 no . .
O4 H20B 2.5299 no . .
O4 H20C 2.6886 no . .
O5 H5 2.2932 no . .
O5 H22A 2.4213 no . .
O5 H22B 2.9211 no . .
O5 H22C 2.9708 no . .
N1 H2 2.6055 no . .
N1 H4 2.6043 no . .
N2 H4 2.6772 no . .
N2 H10 3.3235 no . .
N2 H17 2.4614 no . .
N3 H4 2.4693 no . .
N3 H10 2.4152 no . .
N3 H17 2.6622 no . .
N4 H5 3.0779 no . .
N4 H14 2.5674 no . .
N4 H22B 2.7241 no . .
N4 H22C 2.5233 no . .
N5 H22A 3.2606 no . .
N5 H22B 2.7653 no . .
N5 H22C 2.7026 no . .
C2 H4 3.2453 no . .
C3 H1 3.2026 no . .
C4 H2 3.2447 no . .
C4 H10 3.3425 no . .
C5 H1 3.2518 no . .
C6 H2 3.2175 no . .
C6 H4 3.2375 no . .
C7 H10 2.8660 no . .
C8 H10 2.6830 no . .
C8 H14 2.6208 no . .
C8 H17 3.2612 no . .
C9 H11 3.2546 no . .
C9 H13 3.2635 no . .
C10 H4 3.1096 no . .
C10 H14 3.2247 no . .
C11 H13 3.2380 no . .
C12 H10 3.2142 no . .
C12 H14 3.2123 no . .
C13 H11 3.2360 no . .
C14 H10 3.2263 no . .
C15 H17 3.2435 no . .
C15 H22B 3.1399 no . .
C15 H22C 3.0074 no . .
C16 H5 2.4535 no . .
C18 H5 2.4428 no . .
C18 H17 2.6422 no . .
C18 H19A 2.4996 no . .
C18 H19B 2.6347 no . .
C22 H5 3.2234 no . .
C22 H14 3.4237 no . .
H1 H2 2.2949 no . .
H4 H10 2.5685 no . .
H4 H11 3.4980 no . .
H5 H22B 3.5276 no . .
H5 H22C 3.4928 no . .
H10 H11 2.3062 no . .
H13 H14 2.3118 no . .
H14 H22B 2.8044 no . .
H14 H22C 3.1604 no . .
H19A H20A 2.4168 no . .
H19A H20B 2.8300 no . .
H19A H20C 2.3046 no . .
H19B H20A 2.3006 no . .
H19B H20B 2.4213 no . .
H19B H20C 2.8292 no . .
Cl1 H13 3.4845 no . 4_565
Cl1 H17 3.3937 no . 2_555
Cl1 H20C 3.0375 no . 2_545
Cl2 H20B 2.8790 no . 3_564
Cl2 H20B 3.4447 no . 4_564
O1 H19A 3.0700 no . 6_466
O1 H19B 3.4338 no . 6_466
O1 H22B 3.0566 no . 2_545
O1 H22C 3.0126 no . 2_555
O2 H14 2.7679 no . 2_545
O2 H20A 2.6685 no . 4_564
O3 H1 3.1637 no . 6_566
O3 H2 2.4299 no . 6_566
O3 H5 3.4231 no . 5_666
O4 H1 3.5055 no . 2_555
O5 H1 2.5408 no . 6_566
O5 H13 2.8264 no . 7_655
O5 H19A 3.1524 no . 5_676
O5 H19B 2.8321 no . 5_666
O5 H20C 2.9544 no . 5_676
N1 H14 3.4176 no . 2_545
N1 H22C 3.4277 no . 2_555
N2 H10 3.2425 no . 2_555
N3 H4 3.4753 no . 2_555
N3 H10 2.6565 no . 2_555
N5 H1 3.3607 no . 6_566
N5 H2 3.5913 no . 2_545
N5 H19A 3.5650 no . 5_676
C1 H5 3.5246 no . 6_466
C4 H10 3.0050 no . 2_555
C5 H10 3.2076 no . 2_555
C5 H17 3.4895 no . 2_545
C7 H4 3.3738 no . 2_555
C7 H10 3.5533 no . 2_555
C9 H11 3.1073 no . 2_555
C10 H4 3.0634 no . 2_545
C10 H11 3.1483 no . 2_555
C11 H11 3.1480 no . 2_555
C12 H11 3.0698 no . 2_555
C12 H20B 3.1895 no . 3_564
C13 H11 3.0448 no . 2_555
C13 H20B 3.5765 no . 3_564
C13 H20C 3.3641 no . 3_574
C13 H22A 3.3606 no . 7_655
C14 H11 3.0516 no . 2_555
C14 H22A 3.3011 no . 7_655
C16 H1 3.4484 no . 2_545
C18 H2 3.5706 no . 6_566
C19 H2 3.5969 no . 6_566
C20 H13 3.4177 no . 3_575
C21 H1 3.3645 no . 6_566
C21 H19A 3.3821 no . 5_676
C21 H19B 3.0864 no . 5_666
C22 H19B 3.2005 no . 5_666
C22 H22A 3.1740 no . 7_655
C22 H22B 3.1542 no . 7_655
C22 H22C 3.5846 no . 7_655
H1 O3 3.1637 no . 6_466
H1 O4 3.5055 no . 2_545
H1 O5 2.5408 no . 6_466
H1 N5 3.3607 no . 6_466
H1 C16 3.4484 no . 2_555
H1 C21 3.3645 no . 6_466
H1 H5 2.7078 no . 6_466
H1 H19A 3.3080 no . 2_545
H1 H20C 3.4379 no . 2_545
H2 O3 2.4299 no . 6_466
H2 N5 3.5913 no . 2_555
H2 C18 3.5706 no . 6_466
H2 C19 3.5969 no . 6_466
H2 H5 3.4588 no . 6_466
H2 H19A 2.9618 no . 6_466
H2 H19B 3.4339 no . 6_466
H2 H22C 3.3759 no . 2_555
H4 N3 3.4753 no . 2_545
H4 C7 3.3738 no . 2_545
H4 C10 3.0634 no . 2_555
H4 H10 2.7354 no . 2_555
H5 O3 3.4231 no . 5_666
H5 C1 3.5246 no . 6_566
H5 H1 2.7078 no . 6_566
H5 H2 3.4588 no . 6_566
H5 H19A 3.4300 no . 5_676
H10 N2 3.2425 no . 2_545
H10 N3 2.6565 no . 2_545
H10 C4 3.0050 no . 2_545
H10 C5 3.2076 no . 2_545
H10 C7 3.5533 no . 2_545
H10 H4 2.7354 no . 2_545
H11 C9 3.1073 no . 2_545
H11 C10 3.1483 no . 2_545
H11 C11 3.1480 no . 2_545
H11 C12 3.0698 no . 2_545
H11 C13 3.0448 no . 2_545
H11 C14 3.0516 no . 2_545
H11 H13 3.5388 no . 2_545
H11 H14 3.5525 no . 2_545
H13 Cl1 3.4845 no . 4_564
H13 O5 2.8264 no . 7_655
H13 C20 3.4177 no . 3_574
H13 H11 3.5388 no . 2_555
H13 H19B 3.3962 no . 3_564
H13 H20A 3.3194 no . 3_574
H13 H20B 3.5755 no . 3_564
H13 H20C 2.6862 no . 3_574
H13 H22A 2.9511 no . 7_655
H14 O2 2.7679 no . 2_555
H14 N1 3.4176 no . 2_555
H14 H11 3.5525 no . 2_555
H14 H20A 3.2679 no . 3_574
H14 H22A 2.8155 no . 7_655
H17 Cl1 3.3937 no . 2_545
H17 C5 3.4895 no . 2_555
H19A O1 3.0700 no . 6_566
H19A O5 3.1524 no . 5_676
H19A N5 3.5650 no . 5_676
H19A C21 3.3821 no . 5_676
H19A H1 3.3080 no . 2_555
H19A H2 2.9618 no . 6_566
H19A H5 3.4300 no . 5_676
H19B O1 3.4338 no . 6_566
H19B O5 2.8321 no . 5_666
H19B C21 3.0864 no . 5_666
H19B C22 3.2005 no . 5_666
H19B H2 3.4339 no . 6_566
H19B H13 3.3962 no . 3_565
H19B H22A 2.8756 no . 5_666
H19B H22C 3.1425 no . 5_666
H20A O2 2.6685 no . 4_565
H20A H13 3.3194 no . 3_575
H20A H14 3.2679 no . 3_575
H20B Cl2 2.8790 no . 3_565
H20B Cl2 3.4447 no . 4_565
H20B C12 3.1895 no . 3_565
H20B C13 3.5765 no . 3_565
H20B H13 3.5755 no . 3_565
H20C Cl1 3.0375 no . 2_555
H20C O5 2.9544 no . 5_676
H20C C13 3.3641 no . 3_575
H20C H1 3.4379 no . 2_555
H20C H13 2.6862 no . 3_575
H22A C13 3.3606 no . 7_655
H22A C14 3.3011 no . 7_655
H22A C22 3.1740 no . 7_655
H22A H13 2.9511 no . 7_655
H22A H14 2.8155 no . 7_655
H22A H19B 2.8756 no . 5_666
H22A H22A 3.0951 no . 7_655
H22A H22B 2.8278 no . 7_655
H22A H22C 3.0678 no . 7_655
H22B O1 3.0566 no . 2_555
H22B C22 3.1542 no . 7_655
H22B H22A 2.8278 no . 7_655
H22B H22B 2.6984 no . 7_655
H22B H22C 3.4996 no . 7_655
H22C O1 3.0126 no . 2_545
H22C N1 3.4277 no . 2_545
H22C C22 3.5846 no . 7_655
H22C H2 3.3759 no . 2_545
H22C H19B 3.1425 no . 5_666
H22C H22A 3.0678 no . 7_655
H22C H22B 3.4996 no . 7_655

loop_
_geom_hbond_atom_site_label_D
_geom_hbond_atom_site_label_H
_geom_hbond_atom_site_label_A
_geom_hbond_site_symmetry_D
_geom_hbond_site_symmetry_H
_geom_hbond_site_symmetry_A
_geom_hbond_distance_DA
_geom_hbond_distance_DH
_geom_hbond_distance_HA
_geom_hbond_angle_DHA
_geom_hbond_publ_flag
N5 H5 O3 . . . 2.655(5) 0.860 1.926 141.7 no

loop_
_geom_torsion_atom_site_label_1
_geom_torsion_atom_site_label_2
_geom_torsion_atom_site_label_3
_geom_torsion_atom_site_label_4
_geom_torsion
_geom_torsion_publ_flag
_geom_torsion_site_symmetry_1
_geom_torsion_site_symmetry_2
_geom_torsion_site_symmetry_3
_geom_torsion_site_symmetry_4
C18 O4 C19 C20 169.4(4) no . . . .
C19 O4 C18 O3 -1.3(6) no . . . .
C19 O4 C18 C16 179.3(4) no . . . .
O1 N1 C3 C2 -5.1(6) no . . . .
O1 N1 C3 C4 175.8(4) no . . . .
O2 N1 C3 C2 176.4(4) no . . . .
O2 N1 C3 C4 -2.8(6) no . . . .
N3 N2 C5 C4 18.2(5) no . . . .
N3 N2 C5 C6 -164.7(3) no . . . .
C5 N2 N3 C7 -179.8(3) no . . . .
N2 N3 C7 C8 167.5(3) no . . . .
N2 N3 C7 C17 -16.1(5) no . . . .
C8 N4 C15 N5 178.3(3) no . . . .
C8 N4 C15 C16 -1.1(6) no . . . .
C15 N4 C8 C7 0.8(5) no . . . .
C15 N4 C8 C9 -178.4(3) no . . . .
C15 N5 C21 O5 -178.3(4) no . . . .
C15 N5 C21 C22 1.4(7) no . . . .
C21 N5 C15 N4 0.8(7) no . . . .
C21 N5 C15 C16 -179.8(4) no . . . .
C2 C1 C6 Cl1 176.5(4) no . . . .
C2 C1 C6 C5 -0.5(6) no . . . .
C6 C1 C2 C3 0.2(6) no . . . .
C1 C2 C3 N1 -178.6(4) no . . . .
C1 C2 C3 C4 0.5(6) no . . . .
N1 C3 C4 C5 178.3(3) no . . . .
C2 C3 C4 C5 -0.8(6) no . . . .
C3 C4 C5 N2 177.4(3) no . . . .
C3 C4 C5 C6 0.4(5) no . . . .
N2 C5 C6 Cl1 5.9(5) no . . . .
N2 C5 C6 C1 -177.0(3) no . . . .
C4 C5 C6 Cl1 -176.9(3) no . . . .
C4 C5 C6 C1 0.2(6) no . . . .
N3 C7 C8 N4 176.2(3) no . . . .
N3 C7 C8 C9 -4.8(5) no . . . .
N3 C7 C17 C16 -175.9(3) no . . . .
C8 C7 C17 C16 0.4(5) no . . . .
C17 C7 C8 N4 -0.4(5) no . . . .
C17 C7 C8 C9 178.6(3) no . . . .
N4 C8 C9 C10 144.3(3) no . . . .
N4 C8 C9 C14 -34.8(5) no . . . .
C7 C8 C9 C10 -34.8(5) no . . . .
C7 C8 C9 C14 146.1(4) no . . . .
C8 C9 C10 C11 -180.0(3) no . . . .
C8 C9 C14 C13 -179.3(3) no . . . .
C10 C9 C14 C13 1.5(6) no . . . .
C14 C9 C10 C11 -0.9(5) no . . . .
C9 C10 C11 C12 -0.8(6) no . . . .
C10 C11 C12 Cl2 -178.5(3) no . . . .
C10 C11 C12 C13 2.0(6) no . . . .
Cl2 C12 C13 C14 179.1(3) no . . . .
C11 C12 C13 C14 -1.3(6) no . . . .
C12 C13 C14 C9 -0.4(6) no . . . .
N4 C15 C16 C17 1.1(6) no . . . .
N4 C15 C16 C18 -178.8(3) no . . . .
N5 C15 C16 C17 -178.3(3) no . . . .
N5 C15 C16 C18 1.8(6) no . . . .
C15 C16 C17 C7 -0.7(5) no . . . .
C15 C16 C18 O3 -4.6(6) no . . . .
C15 C16 C18 O4 174.7(4) no . . . .
C17 C16 C18 O3 175.5(4) no . . . .
C17 C16 C18 O4 -5.1(6) no . . . .
C18 C16 C17 C7 179.1(3) no . . . .
